data_2004632
loop_
_publ_author_name
'Bidyasagar, M.'
'Ravikumar, K.'
'Hassan, S. J.'
'Yadav, J. S.'

_publ_section_title
;Methyl
 3-(<i>RS</i>)-Hydroxy-4-[(<i>RS</i>)-3,4,5,6-tetrahydro-2<i>H</i>-2-pyranyloxy]cyclohexanecarboxylate
;
_journal_issue 3
_journal_name_full 'Acta Crystallographica Section C'
_journal_page_first 687
_journal_page_last 689
_journal_paper_doi 10.1107/S0108270195011991
_journal_volume 52
_journal_year 1996
_chemical_formula_sum 'C13 H22 O5'
_chemical_formula_weight 258.3
_space_group_IT_number 2
_symmetry_cell_setting triclinic
_symmetry_space_group_name_Hall '-P 1'
_symmetry_space_group_name_H-M 'P -1'
_atom_type_scat_source 'SHELXTL-Plus (Sheldrick, 1991)'
_cell_angle_alpha 94.81(2)
_cell_angle_beta 117.76(2)
_cell_angle_gamma 114.16(2)
_cell_formula_units_Z 2
_cell_length_a 9.458(1)
_cell_length_b 9.644(1)
_cell_length_c 9.889(1)
_cell_measurement_reflns_used 25
_cell_measurement_temperature 293
_cell_measurement_theta_max 13
_cell_measurement_theta_min 8
_cell_volume 684.9(3)
_computing_cell_refinement 'R3m/V software'
_computing_data_collection 'R3m/V software'
_computing_data_reduction 'SHELXTL-Plus (Sheldrick, 1991)'
_computing_molecular_graphics 'ORTEPII (Johnson, 1976)'
_computing_publication_material 'PARST (Nardelli, 1983)'
_computing_structure_refinement SHELXTL-Plus
_computing_structure_solution SHELXTL-Plus
_diffrn_measurement_device 'Siemens R3m/V'
_diffrn_measurement_method '\w/2\q scans'
_diffrn_radiation_type MoK\a
_diffrn_radiation_wavelength 0.71069
_diffrn_reflns_av_R_equivalents 0.019
_diffrn_reflns_limit_h_max 12
_diffrn_reflns_limit_h_min 0
_diffrn_reflns_limit_k_max 13
_diffrn_reflns_limit_k_min -13
_diffrn_reflns_limit_l_max 13
_diffrn_reflns_limit_l_min -13
_diffrn_reflns_number 1979
_diffrn_reflns_theta_max 22.5
_diffrn_standards_decay_% <1
_diffrn_standards_interval_count 98
_diffrn_standards_number 2
_exptl_absorpt_coefficient_mu 0.089
_exptl_absorpt_correction_type none
_exptl_crystal_colour colourless
_exptl_crystal_density_diffrn 1.253
_exptl_crystal_density_method none
_exptl_crystal_description block
_exptl_crystal_size_max 0.16
_exptl_crystal_size_mid 0.15
_exptl_crystal_size_min 0.14
_refine_diff_density_max 0.23
_refine_diff_density_min -0.24
_refine_ls_extinction_method none
_refine_ls_goodness_of_fit_obs 0.861
_refine_ls_number_parameters 163
_refine_ls_number_reflns 1519
_refine_ls_R_factor_obs 0.053
_refine_ls_shift/esd_max 0.001
_refine_ls_structure_factor_coef F
_refine_ls_weighting_details 'w = 1/[\s^2^(F)+0.0721F^2^]'
_refine_ls_weighting_scheme calc
_refine_ls_wR_factor_obs 0.060
_reflns_number_observed 1519
_reflns_number_total 1937
_reflns_observed_criterion I>3\s(I)
_cod_data_source_file kh1053.cif
_cod_data_source_block kh1053a
_cod_depositor_comments
;
The following automatic conversions were performed:

'_refine_ls_weighting_scheme' value ' 1/[\s^2^(F)+0.0721F^2^]' was
changed to 'calc'. New tag '_refine_ls_weighting_details' was
created. The value of the new tag was set to 'w =
1/[\s^2^(F)+0.0721F^2^]'.

Automatic conversion script
Id: cif_fix_values 3143 2015-03-26 13:38:13Z robertas 
;
_cod_database_code 2004632

loop_
_symmetry_equiv_pos_as_xyz
x,y,z
-x,-y,-z

loop_
_atom_site_label
_atom_site_fract_x
_atom_site_fract_y
_atom_site_fract_z
_atom_site_U_iso_or_equiv
O(1) -.0429(3) 1.2225(3) .1778(3) .062(1)
O(2) .2412(2) 1.3793(2) .2390(2) .058(1)
O(3) .4204(3) 1.1236(2) .7119(2) .065(1)
O(4) .2711(2) .7894(2) .4992(3) .045(1)
O(5) .4631(2) .8645(2) .7749(2) .047(1)
C(1) .1950(3) .8938(3) .4551(3) .041(1)
C(2) .1023(3) .8500(3) .2727(3) .050(1)
C(3) .0204(3) .9560(3) .2077(3) .055(1)
C(4) .1784(3) 1.1340(3) .2913(3) .042(1)
C(5) .2684(3) 1.1800(3) .4750(3) .045(1)
C(6) .3450(3) 1.0726(3) .5425(2) .042(1)
C(7) .1089(3) 1.2455(3) .2289(3) .049(1)
C(8) .1919(4) 1.4945(3) .1810(3) .072(1)
C(9) .2857(3) .7438(2) .6344(3) .039(1)
C(10) .2743(3) .5813(3) .6105(3) .052(1)
C(11) .3056(3) .5342(3) .7609(3) .058(1)
C(12) .4861(4) .6673(3) .9118(3) .057(1)
C(13) .4909(3) .8272(3) .9206(3) .053(1)
H(3A) .4418 1.0539 .7505 .080
H(1A) .1048 .8727 .4822 .080
H(2A) .0053 .7386 .2211 .080
H(2B) .1919 .8630 .2467 .080
H(3B) -.0698 .9433 .2328 .080
H(3C) -.0392 .9262 .0919 .080
H(4A) .2703 1.1450 .2690 .080
H(5A) .1762 1.1669 .4975 .080
H(5B) .3657 1.2913 .5278 .080
H(6A) .4431 1.0904 .5269 .080
H(8A) .2985 1.5847 .1953 .080
H(8B) .0936 1.4454 .0679 .080
H(8C) .1515 1.5313 .2418 .080
H(9A) .1880 .7368 .6462 .080
H(10A) .3702 .5895 .5953 .080
H(10B) .1565 .5008 .5153 .080
H(11A) .3049 .4340 .7492 .080
H(11B) .2055 .5198 .7722 .080
H(12A) .5868 .6754 .9044 .080
H(12B) .5006 .6417 1.0075 .080
H(13A) .3948 .8212 .9343 .080
H(13B) .6082 .9123 1.0127 .080

loop_
_geom_angle_atom_site_label_1
_geom_angle_atom_site_label_2
_geom_angle_atom_site_label_3
_geom_angle
_geom_angle_publ_flag
C(7) O(2) C(8) 117.3(2) yes
C(9) O(5) C(13) 111.3(2) yes
O(4) C(1) C(6) 112.0(2) yes
C(3) C(4) C(7) 111.5(2) yes
O(3) C(6) C(1) 113.0(2) yes
O(1) C(7) O(2) 122.2(3) yes
O(2) C(7) C(4) 111.8(2) yes
O(4) C(9) C(10) 108.4(2) yes
O(5) C(13) C(12) 111.5(2) yes
C(1) O(4) C(9) 118.2(2) yes
O(4) C(1) C(2) 105.4(2) yes
C(3) C(4) C(5) 109.4(2) yes
C(5) C(4) C(7) 110.2(2) yes
O(3) C(6) C(5) 106.4(2) yes
O(1) C(7) C(4) 126.1(3) yes
O(4) C(9) O(5) 107.3(2) yes
O(5) C(9) C(10) 110.1(2) yes
C(1) C(2) C(3) 111.7(2) no
C(1) C(6) C(5) 111.3(2) no
C(10) C(11) C(12) 110.6(2) no
C(2) C(1) C(6) 111.0(2) no
C(2) C(3) C(4) 108.5(2) no
C(4) C(5) C(6) 111.5(2) no
C(9) C(10) C(11) 110.0(2) no
C(11) C(12) C(13) 109.9(2) no

loop_
_geom_bond_atom_site_label_1
_geom_bond_atom_site_label_2
_geom_bond_distance
_geom_bond_publ_flag
O(1) C(7) 1.188(4) yes
O(2) C(8) 1.437(4) yes
O(4) C(1) 1.448(4) yes
O(5) C(9) 1.435(2) yes
C(4) C(7) 1.510(4) yes
O(2) C(7) 1.334(3) yes
O(3) C(6) 1.421(3) yes
O(4) C(9) 1.406(3) yes
O(5) C(13) 1.444(3) yes
C(9) C(10) 1.517(4) yes
C(1) C(2) 1.515(3) no
C(2) C(3) 1.535(4) no
C(4) C(5) 1.529(3) no
C(5) C(6) 1.524(4) no
C(10) C(11) 1.523(4) no
C(12) C(13) 1.518(4) no
C(1) C(6) 1.529(3) no
C(3) C(4) 1.541(3) no
C(11) C(12) 1.517(3) no
